data_7703645
loop_
_publ_author_name
'Zhao, Sheng-Ze'
'Qin, Chun-Yan'
'Wang, Shi'
'Yamashita, Masahiro'
'Li, Yong-Hua'
'Huang, Wei'

_publ_section_title
;
 Structure-function correlations in mononuclear manganese(iii) spin
 crossover systems with a big conjugated hexadentate Schiff-base ligand.
;
_journal_issue 14
_journal_name_full 'Dalton transactions (Cambridge, England : 2003)'
_journal_page_first 4293
_journal_page_last 4305
_journal_paper_doi 10.1039/c9dt04882k
_journal_volume 49
_journal_year 2020
_chemical_formula_sum 'C30 H32 F6 Mn N4 O2 Sb'
_chemical_formula_weight 771.30
_space_group_crystal_system monoclinic
_space_group_IT_number 14
_space_group_name_Hall '-P 2ybc'
_space_group_name_H-M_alt 'P 1 21/c 1'
_atom_sites_solution_hydrogens mixed
_audit_creation_method SHELXL-2014/7
_audit_update_record
;
2019-12-16 deposited with the CCDC.	2020-03-02 downloaded from the CCDC.
;
_cell_angle_alpha 90
_cell_angle_beta 98.735(5)
_cell_angle_gamma 90
_cell_formula_units_Z 4
_cell_length_a 8.0307(15)
_cell_length_b 16.535(3)
_cell_length_c 23.878(4)
_cell_measurement_reflns_used 9382
_cell_measurement_temperature 295(2)
_cell_measurement_theta_max 28.19
_cell_measurement_theta_min 2.73
_cell_volume 3133.9(10)
_computing_structure_refinement 'SHELXL-2014/7 (Sheldrick, 2014)'
_diffrn_ambient_temperature 295(2)
_diffrn_measured_fraction_theta_full 0.999
_diffrn_measured_fraction_theta_max 0.999
_diffrn_measurement_device_type 'CCD area detector'
_diffrn_measurement_method 'phi and omega scans'
_diffrn_radiation_type MoK\a
_diffrn_radiation_wavelength 0.71073
_diffrn_reflns_av_R_equivalents 0.0444
_diffrn_reflns_av_unetI/netI 0.0416
_diffrn_reflns_Laue_measured_fraction_full 0.999
_diffrn_reflns_Laue_measured_fraction_max 0.999
_diffrn_reflns_limit_h_max 8
_diffrn_reflns_limit_h_min -9
_diffrn_reflns_limit_k_max 19
_diffrn_reflns_limit_k_min -19
_diffrn_reflns_limit_l_max 26
_diffrn_reflns_limit_l_min -28
_diffrn_reflns_number 20451
_diffrn_reflns_point_group_measured_fraction_full 0.999
_diffrn_reflns_point_group_measured_fraction_max 0.999
_diffrn_reflns_theta_full 25.000
_diffrn_reflns_theta_max 25.000
_diffrn_reflns_theta_min 2.464
_exptl_absorpt_coefficient_mu 1.335
_exptl_absorpt_correction_T_max 0.7263
_exptl_absorpt_correction_T_min 0.6164
_exptl_absorpt_correction_type multi-scan
_exptl_absorpt_process_details 'SADABS; Bruker, 2000'
_exptl_crystal_colour brown
_exptl_crystal_density_diffrn 1.635
_exptl_crystal_description block
_exptl_crystal_F_000 1544
_exptl_crystal_size_max 0.37
_exptl_crystal_size_mid 0.32
_exptl_crystal_size_min 0.24
_refine_diff_density_max 0.583
_refine_diff_density_min -0.584
_refine_diff_density_rms 0.072
_refine_ls_extinction_method none
_refine_ls_goodness_of_fit_ref 1.023
_refine_ls_hydrogen_treatment mixed
_refine_ls_matrix_type full
_refine_ls_number_parameters 405
_refine_ls_number_reflns 5530
_refine_ls_number_restraints 0
_refine_ls_restrained_S_all 1.023
_refine_ls_R_factor_all 0.0683
_refine_ls_R_factor_gt 0.0417
_refine_ls_shift/su_max 0.001
_refine_ls_shift/su_mean 0.000
_refine_ls_structure_factor_coef Fsqd
_refine_ls_weighting_details 'w=1/[\s^2^(Fo^2^)+(0.0341P)^2^+5.2030P] where P=(Fo^2^+2Fc^2^)/3'
_refine_ls_weighting_scheme calc
_refine_ls_wR_factor_gt 0.0907
_refine_ls_wR_factor_ref 0.1023
_reflns_Friedel_coverage 0.000
_reflns_number_gt 4019
_reflns_number_total 5535
_reflns_threshold_expression 'I > 2\s(I)'
_cod_data_source_file c9dt04882k2.cif
_cod_data_source_block 111_CCDC3
_cod_depositor_comments
;
The following automatic conversions were performed:

data item '_exptl_absorpt_correction_type' value 'Multi-scan' was
changed to 'multi-scan' in accordance with the
/home/data/users/saulius/crontab/automatic-downloads/rss-feeds/RSC/lib/dictionaries/cif_core.dic
dictionary named 'cif_core.dic' version 2.4.2 last updated on
2011-04-26.

Automatic conversion script
Id: cif_fix_values 7556 2019-12-06 15:28:31Z antanas 

 Adding full bibliography for 7703640--7703647.cif.
;
_cod_original_sg_symbol_H-M 'P 21/c'
_cod_database_code 7703645
_shelx_shelxl_version_number 2014/7
_shelx_space_group_comment
;
The symmetry employed for this shelxl refinement is uniquely defined
by the following loop, which should always be used as a source of
symmetry information in preference to the above space-group names.
They are only intended as comments.
;

loop_
_space_group_symop_operation_xyz
'x, y, z'
'-x, y+1/2, -z+1/2'
'-x, -y, -z'
'x, -y-1/2, z-1/2'

loop_
_atom_site_label
_atom_site_type_symbol
_atom_site_fract_x
_atom_site_fract_y
_atom_site_fract_z
_atom_site_U_iso_or_equiv
_atom_site_adp_type
_atom_site_occupancy
_atom_site_site_symmetry_order
_atom_site_calc_flag
_atom_site_refinement_flags_posn
_atom_site_refinement_flags_adp
_atom_site_refinement_flags_occupancy
_atom_site_disorder_assembly
_atom_site_disorder_group
O1 O 0.2625(4) 0.28074(18) 0.62721(15) 0.0577(9) Uani 1 1 d . . . . .
C1 C 0.3533(6) 0.3439(3) 0.6156(2) 0.0493(11) Uani 1 1 d . . . . .
C2 C 0.2883(7) 0.4217(3) 0.6263(2) 0.0660(15) Uani 1 1 d . . . . .
H1 H 0.1911 0.4259 0.6429 0.079 Uiso 1 1 calc R U . . .
C3 C 0.3676(7) 0.4893(3) 0.6125(2) 0.0702(15) Uani 1 1 d . . . . .
H2 H 0.3215 0.5394 0.6191 0.084 Uiso 1 1 calc R U . . .
C4 C 0.5169(6) 0.4870(3) 0.5886(2) 0.0553(12) Uani 1 1 d . . . . .
C5 C 0.5938(8) 0.5582(3) 0.5734(2) 0.0736(16) Uani 1 1 d . . . . .
H3 H 0.5449 0.6080 0.5788 0.088 Uiso 1 1 calc R U . . .
C6 C 0.7387(9) 0.5552(4) 0.5508(3) 0.091(2) Uani 1 1 d . . . . .
H4 H 0.7897 0.6024 0.5408 0.109 Uiso 1 1 calc R U . . .
C7 C 0.8091(9) 0.4803(5) 0.5428(3) 0.095(2) Uani 1 1 d . . . . .
H5 H 0.9097 0.4784 0.5280 0.114 Uiso 1 1 calc R U . . .
C8 C 0.7372(7) 0.4095(3) 0.5558(2) 0.0718(16) Uani 1 1 d . . . . .
H6 H 0.7886 0.3605 0.5499 0.086 Uiso 1 1 calc R U . . .
C9 C 0.5844(6) 0.4107(3) 0.57825(19) 0.0500(11) Uani 1 1 d . . . . .
C10 C 0.4973(6) 0.3378(3) 0.59024(19) 0.0459(11) Uani 1 1 d . . . . .
C11 C 0.5408(5) 0.2623(3) 0.56738(19) 0.0475(11) Uani 1 1 d . . . . .
H7 H 0.6151 0.2639 0.5411 0.057 Uiso 1 1 calc R U . . .
N1 N 0.4867(4) 0.1922(2) 0.57968(15) 0.0435(9) Uani 1 1 d . . . . .
C12 C 0.5140(6) 0.1245(3) 0.5418(2) 0.0536(12) Uani 1 1 d . . . . .
H8 H 0.5473 0.0766 0.5642 0.064 Uiso 1 1 calc R U . . .
H9 H 0.6044 0.1381 0.5208 0.064 Uiso 1 1 calc R U . . .
C13 C 0.3548(6) 0.1067(3) 0.5007(2) 0.0596(13) Uani 1 1 d . . . . .
H10 H 0.3185 0.1562 0.4807 0.072 Uiso 1 1 calc R U . . .
H11 H 0.3821 0.0681 0.4728 0.072 Uiso 1 1 calc R U . . .
C14 C 0.2089(7) 0.0735(3) 0.5270(2) 0.0599(13) Uani 1 1 d . . . . .
H12 H 0.1183 0.0590 0.4970 0.072 Uiso 1 1 calc R U . . .
H13 H 0.2450 0.0246 0.5478 0.072 Uiso 1 1 calc R U . . .
N2 N 0.1444(5) 0.1310(3) 0.56548(19) 0.0533(10) Uani 1 1 d . . . . .
H14 H 0.118(5) 0.171(3) 0.5453(18) 0.040(13) Uiso 1 1 d . . . . .
C15 C -0.0022(6) 0.0991(3) 0.5887(2) 0.0657(15) Uani 1 1 d . . . . .
H15 H 0.0242 0.0462 0.6054 0.079 Uiso 1 1 calc R U . . .
H16 H -0.0974 0.0934 0.5587 0.079 Uiso 1 1 calc R U . . .
C16 C -0.0454(6) 0.1567(3) 0.6330(2) 0.0671(15) Uani 1 1 d . . . . .
H17 H -0.0705 0.2097 0.6164 0.080 Uiso 1 1 calc R U . . .
H18 H -0.1441 0.1376 0.6479 0.080 Uiso 1 1 calc R U . . .
N3 N 0.0991(5) 0.1623(3) 0.6792(2) 0.0574(11) Uani 1 1 d . . . . .
H19 H 0.113(6) 0.123(3) 0.697(2) 0.055(17) Uiso 1 1 d . . . . .
C17 C 0.0767(7) 0.2258(3) 0.7207(3) 0.0707(16) Uani 1 1 d . . . . .
H20 H -0.0288 0.2169 0.7348 0.085 Uiso 1 1 calc R U . . .
H21 H 0.0703 0.2781 0.7020 0.085 Uiso 1 1 calc R U . . .
C18 C 0.2188(7) 0.2271(4) 0.7699(3) 0.0760(17) Uani 1 1 d . . . . .
H22 H 0.2291 0.1734 0.7865 0.091 Uiso 1 1 calc R U . . .
H23 H 0.1880 0.2635 0.7985 0.091 Uiso 1 1 calc R U . . .
C19 C 0.3922(7) 0.2525(3) 0.7566(3) 0.0692(15) Uani 1 1 d . . . . .
H24 H 0.3833 0.3043 0.7373 0.083 Uiso 1 1 calc R U . . .
H25 H 0.4704 0.2583 0.7915 0.083 Uiso 1 1 calc R U . . .
N4 N 0.4552(5) 0.1910(2) 0.72035(18) 0.0555(11) Uani 1 1 d . . . . .
C20 C 0.5711(6) 0.1433(3) 0.7440(2) 0.0518(12) Uani 1 1 d . . . . .
H26 H 0.6203 0.1552 0.7809 0.062 Uiso 1 1 calc R U . . .
C21 C 0.6310(6) 0.0725(3) 0.71760(18) 0.0435(10) Uani 1 1 d . . . . .
C22 C 0.7918(6) 0.0363(3) 0.73910(18) 0.0475(11) Uani 1 1 d . . . . .
C23 C 0.9009(7) 0.0667(3) 0.7860(2) 0.0625(14) Uani 1 1 d . . . . .
H27 H 0.8687 0.1114 0.8054 0.075 Uiso 1 1 calc R U . . .
C24 C 1.0545(8) 0.0309(4) 0.8036(3) 0.0811(18) Uani 1 1 d . . . . .
H28 H 1.1238 0.0514 0.8351 0.097 Uiso 1 1 calc R U . . .
C25 C 1.1079(8) -0.0347(4) 0.7754(3) 0.089(2) Uani 1 1 d . . . . .
H29 H 1.2126 -0.0579 0.7877 0.107 Uiso 1 1 calc R U . . .
C26 C 1.0084(8) -0.0648(4) 0.7304(3) 0.0774(17) Uani 1 1 d . . . . .
H30 H 1.0463 -0.1081 0.7109 0.093 Uiso 1 1 calc R U . . .
C27 C 0.8458(6) -0.0321(3) 0.7115(2) 0.0576(13) Uani 1 1 d . . . . .
C28 C 0.7362(7) -0.0663(3) 0.6662(2) 0.0655(15) Uani 1 1 d . . . . .
H31 H 0.7714 -0.1114 0.6479 0.079 Uiso 1 1 calc R U . . .
C29 C 0.5828(7) -0.0359(3) 0.6485(2) 0.0571(13) Uani 1 1 d . . . . .
H32 H 0.5107 -0.0625 0.6203 0.069 Uiso 1 1 calc R U . . .
C30 C 0.5283(6) 0.0365(3) 0.67243(18) 0.0439(10) Uani 1 1 d . . . . .
O2 O 0.3783(4) 0.06495(17) 0.64977(13) 0.0496(8) Uani 1 1 d . . . . .
Mn1 Mn 0.32653(8) 0.17360(4) 0.63860(3) 0.04360(18) Uani 1 1 d . . . . .
Sb1 Sb 0.84654(5) 0.22755(2) 0.41333(2) 0.05885(13) Uani 1 1 d . . . . .
F1 F 0.6200(5) 0.2324(4) 0.4176(2) 0.182(3) Uani 1 1 d . . . . .
F2 F 0.8922(5) 0.2370(2) 0.49182(15) 0.1059(13) Uani 1 1 d . . . . .
F3 F 0.8482(9) 0.1195(2) 0.4210(2) 0.188(3) Uani 1 1 d . . . . .
F4 F 1.0710(5) 0.2228(4) 0.4104(2) 0.152(2) Uani 1 1 d . . . . .
F5 F 0.8470(8) 0.3383(2) 0.4081(2) 0.161(2) Uani 1 1 d . . . . .
F6 F 0.7993(6) 0.2201(3) 0.33552(15) 0.1257(16) Uani 1 1 d . . . . .

loop_
_atom_site_aniso_label
_atom_site_aniso_U_11
_atom_site_aniso_U_22
_atom_site_aniso_U_33
_atom_site_aniso_U_23
_atom_site_aniso_U_13
_atom_site_aniso_U_12
O1 0.0527(19) 0.0425(18) 0.086(2) 0.0020(17) 0.0371(18) 0.0061(16)
C1 0.054(3) 0.034(2) 0.062(3) 0.001(2) 0.017(2) 0.003(2)
C2 0.068(3) 0.040(3) 0.097(4) -0.001(3) 0.034(3) 0.013(3)
C3 0.081(4) 0.038(3) 0.094(4) -0.001(3) 0.024(3) 0.008(3)
C4 0.065(3) 0.045(3) 0.054(3) 0.004(2) 0.000(2) -0.007(2)
C5 0.086(4) 0.052(3) 0.077(4) 0.010(3) -0.006(3) -0.021(3)
C6 0.100(5) 0.081(5) 0.090(5) 0.019(4) 0.006(4) -0.042(4)
C7 0.086(5) 0.104(5) 0.102(5) 0.011(4) 0.037(4) -0.039(4)
C8 0.064(3) 0.067(4) 0.089(4) -0.001(3) 0.026(3) -0.014(3)
C9 0.051(3) 0.050(3) 0.049(3) 0.003(2) 0.008(2) -0.007(2)
C10 0.049(3) 0.042(2) 0.049(3) -0.002(2) 0.014(2) 0.000(2)
C11 0.040(2) 0.054(3) 0.051(3) -0.001(2) 0.015(2) 0.000(2)
N1 0.041(2) 0.039(2) 0.052(2) -0.0025(17) 0.0111(17) 0.0080(17)
C12 0.059(3) 0.048(3) 0.056(3) -0.006(2) 0.017(2) 0.012(2)
C13 0.075(4) 0.053(3) 0.049(3) -0.006(2) 0.006(3) 0.008(3)
C14 0.067(3) 0.048(3) 0.059(3) -0.010(2) -0.007(3) -0.001(3)
N2 0.047(2) 0.047(2) 0.062(3) 0.011(2) 0.000(2) -0.004(2)
C15 0.045(3) 0.070(4) 0.079(4) 0.009(3) 0.001(3) -0.016(3)
C16 0.038(3) 0.075(4) 0.090(4) 0.021(3) 0.015(3) -0.004(3)
N3 0.053(3) 0.049(3) 0.073(3) 0.007(2) 0.021(2) -0.001(2)
C17 0.063(3) 0.068(4) 0.090(4) -0.003(3) 0.039(3) -0.001(3)
C18 0.085(4) 0.072(4) 0.080(4) -0.028(3) 0.043(3) -0.008(3)
C19 0.074(4) 0.055(3) 0.082(4) -0.024(3) 0.023(3) -0.003(3)
N4 0.060(3) 0.044(2) 0.066(3) -0.018(2) 0.020(2) -0.007(2)
C20 0.050(3) 0.055(3) 0.052(3) -0.010(2) 0.009(2) -0.011(2)
C21 0.053(3) 0.041(2) 0.038(2) 0.000(2) 0.011(2) -0.004(2)
C22 0.054(3) 0.048(3) 0.041(3) 0.009(2) 0.008(2) -0.005(2)
C23 0.061(3) 0.069(3) 0.056(3) 0.009(3) 0.004(3) -0.010(3)
C24 0.069(4) 0.089(5) 0.077(4) 0.022(4) -0.015(3) -0.021(4)
C25 0.062(4) 0.096(5) 0.104(6) 0.035(4) -0.006(4) 0.009(4)
C26 0.076(4) 0.071(4) 0.083(4) 0.018(3) 0.010(3) 0.022(3)
C27 0.063(3) 0.055(3) 0.056(3) 0.014(2) 0.010(3) 0.007(3)
C28 0.093(4) 0.049(3) 0.053(3) 0.002(2) 0.006(3) 0.020(3)
C29 0.080(4) 0.040(3) 0.047(3) -0.004(2) -0.004(3) 0.006(3)
C30 0.055(3) 0.036(2) 0.041(2) 0.0037(19) 0.006(2) 0.001(2)
O2 0.055(2) 0.0376(16) 0.0531(19) -0.0018(14) -0.0010(15) -0.0001(15)
Mn1 0.0425(4) 0.0363(4) 0.0539(4) -0.0020(3) 0.0136(3) 0.0005(3)
Sb1 0.0625(2) 0.0556(2) 0.0596(2) 0.01636(17) 0.01276(16) 0.01580(18)
F1 0.072(3) 0.330(8) 0.144(4) 0.020(5) 0.024(3) 0.016(4)
F2 0.133(3) 0.109(3) 0.072(2) 0.004(2) 0.005(2) 0.047(3)
F3 0.324(8) 0.056(2) 0.162(5) 0.019(3) -0.037(5) -0.007(4)
F4 0.081(3) 0.220(6) 0.163(5) -0.005(4) 0.040(3) 0.026(3)
F5 0.274(7) 0.066(2) 0.145(4) 0.036(3) 0.040(4) 0.055(3)
F6 0.155(4) 0.149(4) 0.067(2) 0.004(2) -0.002(2) 0.057(3)

loop_
_atom_type_symbol
_atom_type_description
_atom_type_scat_dispersion_real
_atom_type_scat_dispersion_imag
_atom_type_scat_source
C C 0.0033 0.0016 'International Tables Vol C Tables 4.2.6.8 and 6.1.1.4'
H H 0.0000 0.0000 'International Tables Vol C Tables 4.2.6.8 and 6.1.1.4'
N N 0.0061 0.0033 'International Tables Vol C Tables 4.2.6.8 and 6.1.1.4'
O O 0.0106 0.0060 'International Tables Vol C Tables 4.2.6.8 and 6.1.1.4'
F F 0.0171 0.0103 'International Tables Vol C Tables 4.2.6.8 and 6.1.1.4'
Mn Mn 0.3368 0.7283 'International Tables Vol C Tables 4.2.6.8 and 6.1.1.4'
Sb Sb -0.5866 1.5461 'International Tables Vol C Tables 4.2.6.8 and 6.1.1.4'

loop_
_geom_angle_atom_site_label_1
_geom_angle_atom_site_label_2
_geom_angle_atom_site_label_3
_geom_angle
_geom_angle_site_symmetry_1
_geom_angle_site_symmetry_3
_geom_angle_publ_flag
C1 O1 Mn1 129.3(3) . . ?
O1 C1 C10 123.6(4) . . ?
O1 C1 C2 116.4(4) . . ?
C10 C1 C2 119.7(4) . . ?
C3 C2 C1 120.2(5) . . ?
C3 C2 H1 119.9 . . ?
C1 C2 H1 119.9 . . ?
C2 C3 C4 122.6(5) . . ?
C2 C3 H2 118.7 . . ?
C4 C3 H2 118.7 . . ?
C5 C4 C3 121.2(5) . . ?
C5 C4 C9 120.6(5) . . ?
C3 C4 C9 118.1(4) . . ?
C6 C5 C4 120.7(6) . . ?
C6 C5 H3 119.7 . . ?
C4 C5 H3 119.7 . . ?
C5 C6 C7 118.7(6) . . ?
C5 C6 H4 120.6 . . ?
C7 C6 H4 120.6 . . ?
C8 C7 C6 122.7(6) . . ?
C8 C7 H5 118.7 . . ?
C6 C7 H5 118.7 . . ?
C7 C8 C9 119.9(6) . . ?
C7 C8 H6 120.1 . . ?
C9 C8 H6 120.1 . . ?
C4 C9 C8 117.3(5) . . ?
C4 C9 C10 120.1(4) . . ?
C8 C9 C10 122.6(4) . . ?
C1 C10 C11 119.9(4) . . ?
C1 C10 C9 119.1(4) . . ?
C11 C10 C9 120.0(4) . . ?
N1 C11 C10 126.2(4) . . ?
N1 C11 H7 116.9 . . ?
C10 C11 H7 116.9 . . ?
C11 N1 C12 117.2(4) . . ?
C11 N1 Mn1 123.7(3) . . ?
C12 N1 Mn1 118.0(3) . . ?
N1 C12 C13 110.8(4) . . ?
N1 C12 H8 109.5 . . ?
C13 C12 H8 109.5 . . ?
N1 C12 H9 109.5 . . ?
C13 C12 H9 109.5 . . ?
H8 C12 H9 108.1 . . ?
C14 C13 C12 115.5(4) . . ?
C14 C13 H10 108.4 . . ?
C12 C13 H10 108.4 . . ?
C14 C13 H11 108.4 . . ?
C12 C13 H11 108.4 . . ?
H10 C13 H11 107.5 . . ?
N2 C14 C13 113.2(4) . . ?
N2 C14 H12 108.9 . . ?
C13 C14 H12 108.9 . . ?
N2 C14 H13 108.9 . . ?
C13 C14 H13 108.9 . . ?
H12 C14 H13 107.8 . . ?
C14 N2 C15 112.4(4) . . ?
C14 N2 Mn1 116.4(3) . . ?
C15 N2 Mn1 106.6(3) . . ?
C14 N2 H14 103(3) . . ?
C15 N2 H14 111(3) . . ?
Mn1 N2 H14 107(3) . . ?
N2 C15 C16 108.7(4) . . ?
N2 C15 H15 109.9 . . ?
C16 C15 H15 109.9 . . ?
N2 C15 H16 109.9 . . ?
C16 C15 H16 109.9 . . ?
H15 C15 H16 108.3 . . ?
N3 C16 C15 109.0(4) . . ?
N3 C16 H17 109.9 . . ?
C15 C16 H17 109.9 . . ?
N3 C16 H18 109.9 . . ?
C15 C16 H18 109.9 . . ?
H17 C16 H18 108.3 . . ?
C17 N3 C16 112.6(4) . . ?
C17 N3 Mn1 115.4(3) . . ?
C16 N3 Mn1 106.7(3) . . ?
C17 N3 H19 105(4) . . ?
C16 N3 H19 113(4) . . ?
Mn1 N3 H19 104(4) . . ?
N3 C17 C18 112.2(5) . . ?
N3 C17 H20 109.2 . . ?
C18 C17 H20 109.2 . . ?
N3 C17 H21 109.2 . . ?
C18 C17 H21 109.2 . . ?
H20 C17 H21 107.9 . . ?
C17 C18 C19 116.4(5) . . ?
C17 C18 H22 108.2 . . ?
C19 C18 H22 108.2 . . ?
C17 C18 H23 108.2 . . ?
C19 C18 H23 108.2 . . ?
H22 C18 H23 107.3 . . ?
N4 C19 C18 109.6(4) . . ?
N4 C19 H24 109.7 . . ?
C18 C19 H24 109.7 . . ?
N4 C19 H25 109.7 . . ?
C18 C19 H25 109.7 . . ?
H24 C19 H25 108.2 . . ?
C20 N4 C19 117.2(5) . . ?
C20 N4 Mn1 123.3(3) . . ?
C19 N4 Mn1 118.6(4) . . ?
N4 C20 C21 125.0(4) . . ?
N4 C20 H26 117.5 . . ?
C21 C20 H26 117.5 . . ?
C30 C21 C20 119.2(4) . . ?
C30 C21 C22 119.5(4) . . ?
C20 C21 C22 121.3(4) . . ?
C23 C22 C27 117.4(5) . . ?
C23 C22 C21 123.4(4) . . ?
C27 C22 C21 119.2(4) . . ?
C24 C23 C22 120.8(6) . . ?
C24 C23 H27 119.6 . . ?
C22 C23 H27 119.6 . . ?
C23 C24 C25 121.4(6) . . ?
C23 C24 H28 119.3 . . ?
C25 C24 H28 119.3 . . ?
C26 C25 C24 119.6(6) . . ?
C26 C25 H29 120.2 . . ?
C24 C25 H29 120.2 . . ?
C25 C26 C27 121.5(6) . . ?
C25 C26 H30 119.2 . . ?
C27 C26 H30 119.2 . . ?
C28 C27 C22 118.8(5) . . ?
C28 C27 C26 122.0(5) . . ?
C22 C27 C26 119.3(5) . . ?
C29 C28 C27 122.1(5) . . ?
C29 C28 H31 119.0 . . ?
C27 C28 H31 119.0 . . ?
C28 C29 C30 120.9(5) . . ?
C28 C29 H32 119.5 . . ?
C30 C29 H32 119.5 . . ?
O2 C30 C21 124.0(4) . . ?
O2 C30 C29 116.7(4) . . ?
C21 C30 C29 119.3(4) . . ?
C30 O2 Mn1 124.8(3) . . ?
O1 Mn1 O2 176.88(14) . . ?
O1 Mn1 N1 86.90(13) . . ?
O2 Mn1 N1 95.30(14) . . ?
O1 Mn1 N4 95.32(16) . . ?
O2 Mn1 N4 86.02(15) . . ?
N1 Mn1 N4 110.21(15) . . ?
O1 Mn1 N3 85.14(15) . . ?
O2 Mn1 N3 92.15(16) . . ?
N1 Mn1 N3 162.77(17) . . ?
N4 Mn1 N3 85.76(17) . . ?
O1 Mn1 N2 93.02(17) . . ?
O2 Mn1 N2 84.97(15) . . ?
N1 Mn1 N2 85.15(15) . . ?
N4 Mn1 N2 162.86(16) . . ?
N3 Mn1 N2 80.05(17) . . ?
F3 Sb1 F4 88.2(3) . . ?
F3 Sb1 F5 178.0(2) . . ?
F4 Sb1 F5 91.6(3) . . ?
F3 Sb1 F1 91.7(3) . . ?
F4 Sb1 F1 179.1(2) . . ?
F5 Sb1 F1 88.4(3) . . ?
F3 Sb1 F6 92.0(2) . . ?
F4 Sb1 F6 90.7(2) . . ?
F5 Sb1 F6 90.0(2) . . ?
F1 Sb1 F6 90.3(2) . . ?
F3 Sb1 F2 89.0(2) . . ?
F4 Sb1 F2 89.8(2) . . ?
F5 Sb1 F2 89.0(2) . . ?
F1 Sb1 F2 89.2(2) . . ?
F6 Sb1 F2 178.89(17) . . ?

loop_
_geom_bond_atom_site_label_1
_geom_bond_atom_site_label_2
_geom_bond_distance
_geom_bond_site_symmetry_2
_geom_bond_publ_flag
O1 C1 1.327(5) . ?
O1 Mn1 1.853(3) . ?
C1 C10 1.389(6) . ?
C1 C2 1.425(6) . ?
C2 C3 1.353(7) . ?
C2 H1 0.9300 . ?
C3 C4 1.404(7) . ?
C3 H2 0.9300 . ?
C4 C5 1.403(7) . ?
C4 C9 1.410(7) . ?
C5 C6 1.356(9) . ?
C5 H3 0.9300 . ?
C6 C7 1.386(9) . ?
C6 H4 0.9300 . ?
C7 C8 1.362(8) . ?
C7 H5 0.9300 . ?
C8 C9 1.412(7) . ?
C8 H6 0.9300 . ?
C9 C10 1.444(6) . ?
C10 C11 1.427(6) . ?
C11 N1 1.288(5) . ?
C11 H7 0.9300 . ?
N1 C12 1.476(5) . ?
N1 Mn1 2.068(4) . ?
C12 C13 1.518(7) . ?
C12 H8 0.9700 . ?
C12 H9 0.9700 . ?
C13 C14 1.514(7) . ?
C13 H10 0.9700 . ?
C13 H11 0.9700 . ?
C14 N2 1.470(6) . ?
C14 H12 0.9700 . ?
C14 H13 0.9700 . ?
N2 C15 1.473(6) . ?
N2 Mn1 2.216(4) . ?
N2 H14 0.82(4) . ?
C15 C16 1.503(7) . ?
C15 H15 0.9700 . ?
C15 H16 0.9700 . ?
C16 N3 1.477(7) . ?
C16 H17 0.9700 . ?
C16 H18 0.9700 . ?
N3 C17 1.475(7) . ?
N3 Mn1 2.201(4) . ?
N3 H19 0.78(5) . ?
C17 C18 1.509(8) . ?
C17 H20 0.9700 . ?
C17 H21 0.9700 . ?
C18 C19 1.534(7) . ?
C18 H22 0.9700 . ?
C18 H23 0.9700 . ?
C19 N4 1.474(6) . ?
C19 H24 0.9700 . ?
C19 H25 0.9700 . ?
N4 C20 1.283(6) . ?
N4 Mn1 2.085(4) . ?
C20 C21 1.446(6) . ?
C20 H26 0.9300 . ?
C21 C30 1.389(6) . ?
C21 C22 1.445(6) . ?
C22 C23 1.406(7) . ?
C22 C27 1.410(7) . ?
C23 C24 1.375(8) . ?
C23 H27 0.9300 . ?
C24 C25 1.380(9) . ?
C24 H28 0.9300 . ?
C25 C26 1.334(8) . ?
C25 H29 0.9300 . ?
C26 C27 1.422(7) . ?
C26 H30 0.9300 . ?
C27 C28 1.405(7) . ?
C28 C29 1.338(7) . ?
C28 H31 0.9300 . ?
C29 C30 1.424(6) . ?
C29 H32 0.9300 . ?
C30 O2 1.329(5) . ?
O2 Mn1 1.854(3) . ?
Sb1 F3 1.796(4) . ?
Sb1 F4 1.816(4) . ?
Sb1 F5 1.835(4) . ?
Sb1 F1 1.839(4) . ?
Sb1 F6 1.843(4) . ?
Sb1 F2 1.861(4) . ?
